data_8000190
loop_
_publ_author_name
'Yano, Takuma'
'Wasada-Tsutsui, Yuko'
'Kajita, Yuji'
'Shibayama, Tomonori'
'Funahasi, Yasuhiro'
'Ozawa, Tomohiro'
'Masuda, Hideki'

_publ_section_title
;
 Effect of an Asymmetrically Arranged Equatorial Chelate Ring in an Active
 Site of Nitrile Hydratase
;
_journal_issue 1
_journal_name_full 'Chemistry Letters'
_journal_page_first 66
_journal_paper_doi 10.1246/cl.2008.66
_journal_volume 37
_journal_year 2008
_chemical_formula_moiety 'C15 H30 Co N3 O2 S2 '
_chemical_formula_sum 'C15 H30 Co N3 O2 S2'
_chemical_formula_weight 407.47
_space_group_IT_number 14
_symmetry_cell_setting monoclinic
_symmetry_Int_Tables_number 14
_symmetry_space_group_name_Hall '-P 2yn'
_symmetry_space_group_name_H-M 'P 1 21/n 1'
_cell_angle_alpha 90.0000
_cell_angle_beta 95.3340(10)
_cell_angle_gamma 90.0000
_cell_formula_units_Z 4
_cell_length_a 10.9002(5)
_cell_length_b 11.9994(5)
_cell_length_c 16.2633(9)
_cell_measurement_reflns_used 5459
_cell_measurement_temperature 173.1
_cell_measurement_theta_max 27.5
_cell_measurement_theta_min 3.0
_cell_volume 2117.96(18)
_computing_cell_refinement CrystalClear
_computing_data_collection CrystalClear
_computing_data_reduction CrystalStructure
_computing_publication_material 'CrystalStructure 3.7.0'
_computing_structure_refinement CRYSTALS
_computing_structure_solution SHELXS97
_diffrn_detector_area_resol_mean 7.31
_diffrn_measured_fraction_theta_full 0.997
_diffrn_measured_fraction_theta_max 0.997
_diffrn_measurement_device_type 'Rigaku Mercury'
_diffrn_measurement_method \w
_diffrn_radiation_type 'Mo K\a'
_diffrn_radiation_wavelength 0.71070
_diffrn_reflns_av_R_equivalents 0.018
_diffrn_reflns_limit_h_max 13
_diffrn_reflns_limit_h_min -14
_diffrn_reflns_limit_k_max 15
_diffrn_reflns_limit_k_min -15
_diffrn_reflns_limit_l_max 21
_diffrn_reflns_limit_l_min -17
_diffrn_reflns_number 16393
_diffrn_reflns_theta_full 27.48
_diffrn_reflns_theta_max 27.48
_exptl_absorpt_coefficient_mu 1.018
_exptl_absorpt_correction_type none
_exptl_crystal_colour purple
_exptl_crystal_density_diffrn 1.278
_exptl_crystal_density_method 'not measured'
_exptl_crystal_description block
_exptl_crystal_F_000 864.00
_exptl_crystal_size_max 0.35
_exptl_crystal_size_mid 0.15
_exptl_crystal_size_min 0.15
_refine_diff_density_max 1.20
_refine_diff_density_min -0.66
_refine_ls_extinction_method none
_refine_ls_goodness_of_fit_ref 1.269
_refine_ls_hydrogen_treatment refall
_refine_ls_number_parameters 238
_refine_ls_number_reflns 3263
_refine_ls_R_factor_gt 0.0573
_refine_ls_shift/su_max 0.0000
_refine_ls_structure_factor_coef Fsqd
_refine_ls_weighting_details 'w = 1/[0.0010Fo^2^ + 3.0000\s(Fo^2^) + 0.5000]/(4Fo^2^)'
_refine_ls_weighting_scheme calc
_refine_ls_wR_factor_ref 0.1488
_reflns_number_gt 3263
_reflns_number_total 4842
_reflns_threshold_expression F^2^>2.0\s(F^2^)
_cod_data_source_file 37-66sup1.cif
_cod_data_source_block '__060306'
_cod_original_formula_sum 'C15 H30 Co N3 O2 S2 '
_cod_database_code 8000190

loop_
_symmetry_equiv_pos_site_id
_symmetry_equiv_pos_as_xyz
1 +X,+Y,+Z
2 1/2-X,1/2+Y,1/2-Z
3 -X,-Y,-Z
4 1/2+X,1/2-Y,1/2+Z

loop_
_atom_site_label
_atom_site_type_symbol
_atom_site_fract_x
_atom_site_fract_y
_atom_site_fract_z
_atom_site_U_iso_or_equiv
_atom_site_adp_type
_atom_site_occupancy
_atom_site_symmetry_multiplicity
_atom_site_calc_flag
_atom_site_refinement_flags
Co(1) Co 0.83107(6) 0.59149(5) 0.11267(4) 0.03243(16) Uani 1.00 1 d .
S(1) S 0.65321(11) 0.51748(10) 0.11965(6) 0.0357(3) Uani 1.00 1 d .
S(2) S 0.78058(12) 0.61788(11) -0.01623(6) 0.0419(3) Uani 1.00 1 d .
O(1) O 0.9077(3) 0.5714(2) 0.3623(2) 0.0542(11) Uani 1.00 1 d .
O(2) O 1.1737(3) 0.7026(3) 0.1523(2) 0.0702(14) Uani 1.00 1 d .
N(1) N 0.8945(4) 0.5842(3) 0.2247(2) 0.0455(12) Uani 1.00 1 d .
N(2) N 0.9872(4) 0.6531(3) 0.0945(2) 0.0521(14) Uani 1.00 1 d .
N(3) N 1.4313(2) 0.8027(2) 0.0681(2) 0.0259(8) Uani 1.00 1 d .
C(1) C 1.0265(4) 0.6211(4) 0.2359(2) 0.0351(12) Uani 1.00 1 d .
C(2) C 1.0703(5) 0.6625(4) 0.1574(3) 0.0559(17) Uani 1.00 1 d .
C(3) C 0.8440(5) 0.5663(4) 0.2917(3) 0.0454(15) Uani 1.00 1 d .
C(4) C 0.7069(4) 0.5421(3) 0.2876(2) 0.0372(12) Uani 1.00 1 d .
C(5) C 0.6500(4) 0.4607(3) 0.2248(2) 0.0364(12) Uani 1.00 1 d .
C(6) C 0.7161(5) 0.3495(4) 0.2304(3) 0.0493(15) Uani 1.00 1 d .
C(7) C 0.5124(5) 0.4453(5) 0.2380(3) 0.0582(17) Uani 1.00 1 d .
C(8) C 1.0213(4) 0.6793(5) 0.0096(3) 0.0489(16) Uani 1.00 1 d .
C(9) C 0.9041(4) 0.7136(4) -0.0424(2) 0.0435(14) Uani 1.00 1 d .
C(10) C 0.9195(6) 0.6998(5) -0.1339(3) 0.069(2) Uani 1.00 1 d .
C(11) C 0.8693(5) 0.8330(4) -0.0226(4) 0.072(2) Uani 1.00 1 d .
C(12) C 1.4570(4) 0.7764(4) 0.1579(2) 0.0384(13) Uani 1.00 1 d .
C(13) C 1.5482(4) 0.8388(4) 0.0348(2) 0.0378(13) Uani 1.00 1 d .
C(14) C 1.3835(4) 0.7009(4) 0.0223(2) 0.0426(14) Uani 1.00 1 d .
C(15) C 1.3388(4) 0.8937(3) 0.0568(2) 0.0367(12) Uani 1.00 1 d .
H(1) H 1.0345 0.6791 0.2758 0.042 Uiso 1.00 1 c R
H(2) H 1.0766 0.5597 0.2548 0.042 Uiso 1.00 1 c R
H(3) H 0.6908 0.5160 0.3407 0.045 Uiso 1.00 1 c R
H(4) H 0.6660 0.6112 0.2768 0.045 Uiso 1.00 1 c R
H(5) H 0.6594 0.2912 0.2155 0.059 Uiso 1.00 1 c R
H(6) H 0.7513 0.3384 0.2854 0.059 Uiso 1.00 1 c R
H(7) H 0.7793 0.3495 0.1939 0.059 Uiso 1.00 1 c R
H(8) H 0.4814 0.5113 0.2607 0.070 Uiso 1.00 1 c R
H(9) H 0.5038 0.3847 0.2747 0.070 Uiso 1.00 1 c R
H(10) H 0.4674 0.4299 0.1864 0.070 Uiso 1.00 1 c R
H(11) H 1.0792 0.7387 0.0115 0.060 Uiso 1.00 1 c R
H(12) H 1.0558 0.6152 -0.0137 0.060 Uiso 1.00 1 c R
H(13) H 0.9779 0.6429 -0.1414 0.083 Uiso 1.00 1 c R
H(14) H 0.9479 0.7683 -0.1545 0.083 Uiso 1.00 1 c R
H(15) H 0.8427 0.6808 -0.1630 0.083 Uiso 1.00 1 c R
H(16) H 0.8260 0.8655 -0.0701 0.090 Uiso 1.00 1 c R
H(17) H 0.9419 0.8747 -0.0075 0.090 Uiso 1.00 1 c R
H(18) H 0.8183 0.8333 0.0216 0.090 Uiso 1.00 1 c R
H(19) H 1.4788 0.7001 0.1648 0.046 Uiso 1.00 1 c R
H(20) H 1.3850 0.7911 0.1848 0.046 Uiso 1.00 1 c R
H(21) H 1.5226 0.8218 0.1812 0.046 Uiso 1.00 1 c R
H(22) H 1.5562 0.9174 0.0398 0.046 Uiso 1.00 1 c R
H(23) H 1.5461 0.8184 -0.0217 0.046 Uiso 1.00 1 c R
H(24) H 1.6164 0.8038 0.0650 0.046 Uiso 1.00 1 c R
H(25) H 1.4511 0.6600 0.0050 0.051 Uiso 1.00 1 c R
H(26) H 1.3301 0.7219 -0.0246 0.051 Uiso 1.00 1 c R
H(27) H 1.3398 0.6560 0.0578 0.051 Uiso 1.00 1 c R
H(28) H 1.2584 0.8626 0.0503 0.044 Uiso 1.00 1 c R
H(29) H 1.3524 0.9362 0.0093 0.044 Uiso 1.00 1 c R
H(30) H 1.3464 0.9406 0.1041 0.044 Uiso 1.00 1 c R

loop_
_atom_site_aniso_label
_atom_site_aniso_U_11
_atom_site_aniso_U_22
_atom_site_aniso_U_33
_atom_site_aniso_U_12
_atom_site_aniso_U_13
_atom_site_aniso_U_23
Co(1) 0.0398(3) 0.0280(3) 0.0282(3) 0.0057(2) -0.0034(2) -0.0042(2)
S(1) 0.0467(6) 0.0287(5) 0.0303(5) 0.0006(5) -0.0034(4) 0.0020(4)
S(2) 0.0486(7) 0.0478(7) 0.0289(6) 0.0061(6) 0.0020(5) 0.0017(5)
O(1) 0.088(2) 0.051(2) 0.0216(17) 0.003(2) -0.0076(17) 0.0008(15)
O(2) 0.038(2) 0.076(3) 0.099(3) -0.017(2) 0.021(2) 0.004(2)
N(1) 0.061(2) 0.037(2) 0.038(2) 0.006(2) -0.002(2) 0.0002(19)
N(2) 0.055(2) 0.047(2) 0.054(2) 0.009(2) 0.003(2) -0.003(2)
N(3) 0.0283(17) 0.0284(18) 0.0211(17) -0.0010(15) 0.0029(14) -0.0021(14)
C(1) 0.034(2) 0.036(2) 0.034(2) -0.003(2) -0.0013(19) -0.002(2)
C(2) 0.063(3) 0.048(3) 0.057(3) 0.009(2) 0.004(2) -0.001(2)
C(3) 0.062(3) 0.028(2) 0.048(3) 0.004(2) 0.011(2) 0.003(2)
C(4) 0.048(2) 0.034(2) 0.031(2) -0.008(2) 0.009(2) 0.006(2)
C(5) 0.045(2) 0.027(2) 0.037(2) -0.008(2) 0.002(2) 0.003(2)
C(6) 0.068(3) 0.029(2) 0.049(3) -0.004(2) -0.005(2) 0.006(2)
C(7) 0.056(3) 0.052(3) 0.066(4) -0.014(2) 0.006(2) 0.015(3)
C(8) 0.049(3) 0.061(3) 0.039(2) 0.000(2) 0.017(2) 0.012(2)
C(9) 0.054(3) 0.047(3) 0.032(2) 0.009(2) 0.019(2) 0.009(2)
C(10) 0.084(4) 0.087(4) 0.037(3) 0.011(3) 0.014(3) 0.012(3)
C(11) 0.079(4) 0.051(3) 0.094(5) 0.007(3) 0.043(4) 0.021(3)
C(12) 0.049(2) 0.042(2) 0.024(2) -0.002(2) -0.001(2) 0.000(2)
C(13) 0.036(2) 0.043(2) 0.036(2) -0.002(2) 0.010(2) 0.003(2)
C(14) 0.048(2) 0.039(2) 0.039(2) 0.002(2) -0.007(2) -0.011(2)
C(15) 0.038(2) 0.035(2) 0.037(2) 0.006(2) 0.003(2) 0.003(2)

loop_
_atom_type_symbol
_atom_type_description
_atom_type_scat_dispersion_real
_atom_type_scat_dispersion_imag
_atom_type_scat_source
C C 0.003 0.002
;
International Tables for Crystallography
(1992, Vol. C, Tables 4.2.6.8 and 6.1.1.4)
;
H H 0.000 0.000
;
International Tables for Crystallography
(1992, Vol. C, Table 6.1.1.4)
;
Co Co 0.349 0.972
;
International Tables for Crystallography
(1992, Vol. C, Tables 4.2.6.8 and 6.1.1.4)
;
N N 0.006 0.003
;
International Tables for Crystallography
(1992, Vol. C, Tables 4.2.6.8 and 6.1.1.4)
;
O O 0.011 0.006
;
International Tables for Crystallography
(1992, Vol. C, Tables 4.2.6.8 and 6.1.1.4)
;
S S 0.125 0.123
;
International Tables for Crystallography
(1992, Vol. C, Tables 4.2.6.8 and 6.1.1.4)
;

loop_
_geom_angle_atom_site_label_1
_geom_angle_atom_site_label_2
_geom_angle_atom_site_label_3
_geom_angle
S(1) Co(1) S(2) 87.81(5)
S(1) Co(1) N(1) 100.45(14)
S(1) Co(1) N(2) 173.99(14)
S(2) Co(1) N(1) 171.35(14)
S(2) Co(1) N(2) 86.74(14)
N(1) Co(1) N(2) 85.12(19)
Co(1) S(1) C(5) 107.29(15)
Co(1) S(2) C(9) 100.99(15)
Co(1) N(1) C(1) 111.4(3)
Co(1) N(1) C(3) 132.7(3)
C(1) N(1) C(3) 115.4(4)
Co(1) N(2) C(2) 118.5(4)
Co(1) N(2) C(8) 121.8(3)
C(2) N(2) C(8) 119.3(4)
C(12) N(3) C(13) 109.1(3)
C(12) N(3) C(14) 109.8(3)
C(12) N(3) C(15) 109.8(3)
C(13) N(3) C(14) 109.0(3)
C(13) N(3) C(15) 109.5(3)
C(14) N(3) C(15) 109.7(3)
N(1) C(1) C(2) 112.0(3)
O(2) C(2) N(2) 123.6(5)
O(2) C(2) C(1) 123.6(5)
N(2) C(2) C(1) 112.8(5)
O(1) C(3) N(1) 120.7(5)
O(1) C(3) C(4) 119.7(4)
N(1) C(3) C(4) 119.6(4)
C(3) C(4) C(5) 119.7(4)
S(1) C(5) C(4) 110.4(3)
S(1) C(5) C(6) 109.4(3)
S(1) C(5) C(7) 106.0(3)
C(4) C(5) C(6) 111.5(3)
C(4) C(5) C(7) 109.1(4)
C(6) C(5) C(7) 110.4(4)
N(2) C(8) C(9) 107.6(4)
S(2) C(9) C(8) 107.2(3)
S(2) C(9) C(10) 107.9(3)
S(2) C(9) C(11) 109.5(3)
C(8) C(9) C(10) 110.6(4)
C(8) C(9) C(11) 110.5(4)
C(10) C(9) C(11) 111.1(4)
N(1) C(1) H(1) 108.9(4)
N(1) C(1) H(2) 109.0(4)
C(2) C(1) H(1) 108.9(5)
C(2) C(1) H(2) 108.4(5)
H(1) C(1) H(2) 109.5(5)
C(3) C(4) H(3) 106.8(4)
C(3) C(4) H(4) 106.5(5)
C(5) C(4) H(3) 107.7(5)
C(5) C(4) H(4) 106.5(4)
H(3) C(4) H(4) 109.5(6)
C(5) C(6) H(5) 109.9
C(5) C(6) H(6) 109.2
C(5) C(6) H(7) 109.3(5)
H(5) C(6) H(6) 109.5
H(5) C(6) H(7) 109.5
H(6) C(6) H(7) 109.5
C(5) C(7) H(8) 109.8
C(5) C(7) H(9) 109.4
C(5) C(7) H(10) 109.2(6)
H(8) C(7) H(9) 109.5
H(8) C(7) H(10) 109.5
H(9) C(7) H(10) 109.5
N(2) C(8) H(11) 110.4
N(2) C(8) H(12) 109.9
C(9) C(8) H(11) 109.6
C(9) C(8) H(12) 109.8
H(11) C(8) H(12) 109.5
C(9) C(10) H(13) 109.8
C(9) C(10) H(14) 108.7
C(9) C(10) H(15) 109.9
H(13) C(10) H(14) 109.5
H(13) C(10) H(15) 109.5
H(14) C(10) H(15) 109.5
C(9) C(11) H(16) 109.2
C(9) C(11) H(17) 109.4
C(9) C(11) H(18) 109.8
H(16) C(11) H(17) 109.5
H(16) C(11) H(18) 109.5
H(17) C(11) H(18) 109.5
N(3) C(12) H(19) 109.9
N(3) C(12) H(20) 108.9
N(3) C(12) H(21) 109.6
H(19) C(12) H(20) 109.5
H(19) C(12) H(21) 109.5
H(20) C(12) H(21) 109.5
N(3) C(13) H(22) 109.4
N(3) C(13) H(23) 109.4
N(3) C(13) H(24) 109.7
H(22) C(13) H(23) 109.5
H(22) C(13) H(24) 109.5
H(23) C(13) H(24) 109.5
N(3) C(14) H(25) 109.0
N(3) C(14) H(26) 110.0
N(3) C(14) H(27) 109.4
H(25) C(14) H(26) 109.5
H(25) C(14) H(27) 109.5
H(26) C(14) H(27) 109.5
N(3) C(15) H(28) 109.4
N(3) C(15) H(29) 109.8
N(3) C(15) H(30) 109.2
H(28) C(15) H(29) 109.5
H(28) C(15) H(30) 109.5
H(29) C(15) H(30) 109.5

loop_
_geom_bond_atom_site_label_1
_geom_bond_atom_site_label_2
_geom_bond_distance
Co(1) S(1) 2.1450(13)
Co(1) S(2) 2.1409(12)
Co(1) N(1) 1.890(4)
Co(1) N(2) 1.903(4)
S(1) C(5) 1.843(4)
S(2) C(9) 1.849(5)
O(1) C(3) 1.287(6)
O(2) C(2) 1.234(7)
N(1) C(1) 1.500(6)
N(1) C(3) 1.284(7)
N(2) C(2) 1.306(7)
N(2) C(8) 1.496(7)
N(3) C(12) 1.495(5)
N(3) C(13) 1.494(5)
N(3) C(14) 1.498(5)
N(3) C(15) 1.487(5)
C(1) C(2) 1.490(7)
C(3) C(4) 1.517(7)
C(4) C(5) 1.506(6)
C(5) C(6) 1.514(6)
C(5) C(7) 1.546(7)
C(8) C(9) 1.522(7)
C(9) C(10) 1.523(7)
C(9) C(11) 1.524(7)
C(1) H(1) 0.950(6)
C(1) H(2) 0.950(6)
C(4) H(3) 0.950(6)
C(4) H(4) 0.950(6)
C(6) H(5) 0.950
C(6) H(6) 0.950
C(6) H(7) 0.950(8)
C(7) H(8) 0.950
C(7) H(9) 0.950
C(7) H(10) 0.950(8)
C(8) H(11) 0.950
C(8) H(12) 0.950
C(10) H(13) 0.950
C(10) H(14) 0.950
C(10) H(15) 0.950
C(11) H(16) 0.950
C(11) H(17) 0.950
C(11) H(18) 0.950
C(12) H(19) 0.950
C(12) H(20) 0.950
C(12) H(21) 0.950
C(13) H(22) 0.950
C(13) H(23) 0.950
C(13) H(24) 0.950
C(14) H(25) 0.950
C(14) H(26) 0.950
C(14) H(27) 0.950
C(15) H(28) 0.950
C(15) H(29) 0.950
C(15) H(30) 0.950

loop_
_geom_contact_atom_site_label_1
_geom_contact_atom_site_label_2
_geom_contact_distance
_geom_contact_site_symmetry_2
S(1) C(14) 3.492(5) 76503
O(1) C(13) 3.267(6) 74502
O(1) C(13) 3.253(5) 46504
O(1) C(15) 3.346(5) 46504
O(2) N(3) 3.453(5) .
O(2) C(12) 3.206(6) .
O(2) C(14) 3.256(6) .
O(2) C(15) 3.381(6) .
N(1) C(6) 3.506(6) 65502
N(3) O(2) 3.453(5) .
C(3) C(6) 3.474(6) 65502
C(6) N(1) 3.506(6) 64502
C(6) C(3) 3.474(6) 64502
C(10) C(12) 3.460(7) 46404
C(12) O(2) 3.206(6) .
C(12) C(10) 3.460(7) 56504
C(13) O(1) 3.267(6) 75502
C(13) O(1) 3.253(5) 56404
C(14) S(1) 3.492(5) 76503
C(14) O(2) 3.256(6) .
C(15) O(1) 3.346(5) 56404
C(15) O(2) 3.381(6) .
Co(1) H(6) 3.551 65502
Co(1) H(12) 3.261 76503
Co(1) H(13) 3.504 76503
Co(1) H(24) 3.497 45501
S(1) H(19) 3.036 45501
S(1) H(24) 3.562 45501
S(1) H(25) 3.239 45501
S(1) H(25) 3.084 76503
S(1) H(26) 3.276 76503
S(1) H(27) 3.565 76503
S(2) H(12) 3.329 76503
S(2) H(23) 3.505 45501
S(2) H(24) 3.219 45501
S(2) H(27) 3.580 76503
O(1) H(5) 2.987 65502
O(1) H(21) 3.185 74502
O(1) H(22) 2.447 74502
O(1) H(22) 3.180 46504
O(1) H(23) 2.656 46504
O(1) H(24) 3.440 74502
O(1) H(26) 3.247 46504
O(1) H(29) 3.580 74502
O(1) H(29) 2.521 46504
O(1) H(30) 3.110 74502
O(2) H(9) 3.218 65502
O(2) H(19) 3.314 .
O(2) H(20) 2.547 .
O(2) H(26) 3.486 .
O(2) H(27) 2.544 .
O(2) H(28) 2.752 .
O(2) H(30) 3.548 .
N(1) H(5) 2.751 65502
N(1) H(6) 3.437 65502
N(1) H(13) 3.397 76503
N(1) H(21) 3.580 74502
N(2) H(9) 3.496 65502
N(2) H(12) 3.493 76503
C(1) H(5) 3.033 65502
C(1) H(9) 3.184 65502
C(1) H(13) 3.518 76503
C(1) H(30) 3.565 74502
C(2) H(9) 3.025 65502
C(2) H(27) 3.484 .
C(3) H(5) 2.702 65502
C(3) H(21) 3.286 74502
C(3) H(22) 3.366 74502
C(3) H(29) 3.531 46504
C(4) H(5) 3.328 65502
C(4) H(19) 3.584 45501
C(5) H(19) 3.514 45501
C(6) H(1) 3.406(6) 64502
C(6) H(4) 3.142(6) 64502
C(6) H(21) 3.087 74502
C(6) H(26) 3.446 76503
C(7) H(1) 3.239(7) 64502
C(7) H(19) 3.290 45501
C(8) H(26) 3.500 .
C(8) H(27) 3.498 .
C(8) H(28) 3.411 .
C(10) H(7) 3.560(8) 76503
C(10) H(20) 2.939 46404
C(10) H(21) 3.316 46404
C(11) H(23) 3.529 45501
C(11) H(24) 3.238 45501
C(12) H(4) 3.471(6) 65501
C(12) H(6) 3.312 75502
C(12) H(8) 3.593 65501
C(12) H(13) 3.393 56504
C(12) H(14) 3.109 56504
C(12) H(15) 3.312 56504
C(13) H(6) 3.484 75502
C(13) H(18) 2.972 65501
C(13) H(22) 3.327 87503
C(13) H(29) 3.020 87503
C(14) H(11) 3.337 .
C(15) H(11) 3.410 .
C(15) H(16) 3.419 77503
C(15) H(22) 3.042 87503
H(1) C(6) 3.406(6) 65502
H(1) C(7) 3.239(7) 65502
H(1) H(5) 2.521 65502
H(1) H(9) 2.622 65502
H(1) H(10) 3.072(7) 65502
H(1) H(23) 3.284 46504
H(2) H(13) 3.076 76503
H(2) H(15) 3.403 76503
H(2) H(20) 3.384 74502
H(2) H(21) 3.258 74502
H(2) H(30) 2.767 74502
H(3) H(18) 3.141 64502
H(3) H(22) 3.432 74502
H(3) H(24) 3.557 74502
H(3) H(29) 3.170 46504
H(4) C(6) 3.142(6) 65502
H(4) C(12) 3.471(6) 45501
H(4) H(5) 2.873 65502
H(4) H(6) 3.072 65502
H(4) H(7) 2.951(6) 65502
H(4) H(14) 3.080 46504
H(4) H(19) 2.816 45501
H(4) H(21) 3.285 45501
H(5) O(1) 2.987 64502
H(5) N(1) 2.751 64502
H(5) C(1) 3.033 64502
H(5) C(3) 2.702 64502
H(5) C(4) 3.328 64502
H(5) H(1) 2.521 64502
H(5) H(4) 2.873 64502
H(5) H(26) 3.121 76503
H(6) Co(1) 3.551 64502
H(6) N(1) 3.437 64502
H(6) C(12) 3.312 74502
H(6) C(13) 3.484 74502
H(6) H(4) 3.072 64502
H(6) H(18) 3.297 64502
H(6) H(19) 3.408 74502
H(6) H(21) 2.481 74502
H(6) H(22) 3.503 74502
H(6) H(24) 2.742 74502
H(7) C(10) 3.560(8) 76503
H(7) H(4) 2.951(6) 64502
H(7) H(13) 2.857 76503
H(7) H(14) 3.407 76503
H(7) H(21) 2.842 74502
H(7) H(26) 3.023 76503
H(8) C(12) 3.593 45501
H(8) H(14) 3.020 46504
H(8) H(19) 2.750 45501
H(9) O(2) 3.218 64502
H(9) N(2) 3.496 64502
H(9) C(1) 3.184 64502
H(9) C(2) 3.025 64502
H(9) H(1) 2.622 64502
H(10) H(1) 3.072(7) 64502
H(10) H(19) 3.265 45501
H(10) H(25) 3.486 76503
H(11) C(14) 3.337 .
H(11) C(15) 3.410 .
H(11) H(26) 2.857 .
H(11) H(27) 3.037 .
H(11) H(28) 2.489 .
H(12) Co(1) 3.261 76503
H(12) S(2) 3.329 76503
H(12) N(2) 3.493 76503
H(12) H(12) 3.070 76503
H(12) H(26) 3.272 .
H(12) H(27) 3.241 .
H(13) Co(1) 3.504 76503
H(13) N(1) 3.397 76503
H(13) C(1) 3.518 76503
H(13) C(12) 3.393 46404
H(13) H(2) 3.076 76503
H(13) H(7) 2.857 76503
H(13) H(20) 3.018 46404
H(13) H(21) 3.000 46404
H(14) C(12) 3.109 46404
H(14) H(4) 3.080 56404
H(14) H(7) 3.407 76503
H(14) H(8) 3.020 56404
H(14) H(19) 3.013 46404
H(14) H(20) 2.734 46404
H(14) H(21) 3.062 46404
H(15) C(12) 3.312 46404
H(15) H(2) 3.403 76503
H(15) H(19) 3.585 46404
H(15) H(20) 2.581 46404
H(15) H(21) 3.345 46404
H(16) C(15) 3.419 77503
H(16) H(23) 3.270 45501
H(16) H(24) 3.396 45501
H(16) H(28) 3.414 77503
H(16) H(29) 3.283 77503
H(16) H(30) 3.010 77503
H(17) H(17) 3.262 77503
H(17) H(28) 3.493 .
H(18) C(13) 2.972 45501
H(18) H(3) 3.141 65502
H(18) H(6) 3.297 65502
H(18) H(22) 3.070 45501
H(18) H(23) 2.990 45501
H(18) H(24) 2.399 45501
H(18) H(29) 3.345 77503
H(19) S(1) 3.036 65501
H(19) O(2) 3.314 .
H(19) C(4) 3.584 65501
H(19) C(5) 3.514 65501
H(19) C(7) 3.290 65501
H(19) H(4) 2.816 65501
H(19) H(6) 3.408 75502
H(19) H(8) 2.750 65501
H(19) H(10) 3.265 65501
H(19) H(14) 3.013 56504
H(19) H(15) 3.585 56504
H(20) O(2) 2.547 .
H(20) C(10) 2.939 56504
H(20) H(2) 3.384 75502
H(20) H(13) 3.018 56504
H(20) H(14) 2.734 56504
H(20) H(15) 2.581 56504
H(21) O(1) 3.185 75502
H(21) N(1) 3.580 75502
H(21) C(3) 3.286 75502
H(21) C(6) 3.087 75502
H(21) C(10) 3.316 56504
H(21) H(2) 3.258 75502
H(21) H(4) 3.285 65501
H(21) H(6) 2.481 75502
H(21) H(7) 2.842 75502
H(21) H(13) 3.000 56504
H(21) H(14) 3.062 56504
H(21) H(15) 3.345 56504
H(22) O(1) 2.447 75502
H(22) O(1) 3.180 56404
H(22) C(3) 3.366 75502
H(22) C(13) 3.327 87503
H(22) C(15) 3.042 87503
H(22) H(3) 3.432 75502
H(22) H(6) 3.503 75502
H(22) H(18) 3.070 65501
H(22) H(22) 2.611 87503
H(22) H(23) 3.365 87503
H(22) H(29) 2.205 87503
H(22) H(30) 3.159 87503
H(23) S(2) 3.505 65501
H(23) O(1) 2.656 56404
H(23) C(11) 3.529 65501
H(23) H(1) 3.284 56404
H(23) H(16) 3.270 65501
H(23) H(18) 2.990 65501
H(23) H(22) 3.365 87503
H(23) H(29) 3.146 87503
H(23) H(30) 3.439 87503
H(24) Co(1) 3.497 65501
H(24) S(1) 3.562 65501
H(24) S(2) 3.219 65501
H(24) O(1) 3.440 75502
H(24) C(11) 3.238 65501
H(24) H(3) 3.557 75502
H(24) H(6) 2.742 75502
H(24) H(16) 3.396 65501
H(24) H(18) 2.399 65501
H(24) H(29) 3.374 87503
H(25) S(1) 3.239 65501
H(25) S(1) 3.084 76503
H(25) H(10) 3.486 76503
H(26) S(1) 3.276 76503
H(26) O(1) 3.247 56404
H(26) O(2) 3.486 .
H(26) C(6) 3.446 76503
H(26) C(8) 3.500 .
H(26) H(5) 3.121 76503
H(26) H(7) 3.023 76503
H(26) H(11) 2.857 .
H(26) H(12) 3.272 .
H(27) S(1) 3.565 76503
H(27) S(2) 3.580 76503
H(27) O(2) 2.544 .
H(27) C(2) 3.484 .
H(27) C(8) 3.498 .
H(27) H(11) 3.037 .
H(27) H(12) 3.241 .
H(28) O(2) 2.752 .
H(28) C(8) 3.411 .
H(28) H(11) 2.489 .
H(28) H(16) 3.414 77503
H(28) H(17) 3.493 .
H(29) O(1) 3.580 75502
H(29) O(1) 2.521 56404
H(29) C(3) 3.531 56404
H(29) C(13) 3.020 87503
H(29) H(3) 3.170 56404
H(29) H(16) 3.283 77503
H(29) H(18) 3.345 77503
H(29) H(22) 2.205 87503
H(29) H(23) 3.146 87503
H(29) H(24) 3.374 87503
H(30) O(1) 3.110 75502
H(30) O(2) 3.548 .
H(30) C(1) 3.565 75502
H(30) H(2) 2.767 75502
H(30) H(16) 3.010 77503
H(30) H(22) 3.159 87503
H(30) H(23) 3.439 87503

loop_
_geom_torsion_atom_site_label_1
_geom_torsion_atom_site_label_2
_geom_torsion_atom_site_label_3
_geom_torsion_atom_site_label_4
_geom_torsion
S(1) Co(1) S(2) C(9) 167.49(17)
S(2) Co(1) S(1) C(5) 173.89(16)
S(1) Co(1) N(1) C(1) 174.1(2)
S(1) Co(1) N(1) C(3) -14.8(4)
N(1) Co(1) S(1) C(5) -8.7(2)
S(1) Co(1) N(2) C(2) -156.2(11)
S(1) Co(1) N(2) C(8) 17.3(16)
N(2) Co(1) S(1) C(5) 149.2(13)
S(2) Co(1) N(1) C(1) -23.2(11)
S(2) Co(1) N(1) C(3) 147.8(7)
N(1) Co(1) S(2) C(9) 4.6(9)
S(2) Co(1) N(2) C(2) 179.1(4)
S(2) Co(1) N(2) C(8) -7.4(3)
N(2) Co(1) S(2) C(9) -15.0(2)
N(1) Co(1) N(2) C(2) 2.0(4)
N(1) Co(1) N(2) C(8) 175.5(4)
N(2) Co(1) N(1) C(1) -3.6(3)
N(2) Co(1) N(1) C(3) 167.5(4)
Co(1) S(1) C(5) C(4) 43.1(3)
Co(1) S(1) C(5) C(6) -79.9(3)
Co(1) S(1) C(5) C(7) 161.1(2)
Co(1) S(2) C(9) C(8) 35.1(3)
Co(1) S(2) C(9) C(10) 154.2(3)
Co(1) S(2) C(9) C(11) -84.8(3)
Co(1) N(1) C(1) C(2) 4.7(4)
Co(1) N(1) C(3) O(1) -176.3(3)
Co(1) N(1) C(3) C(4) 2.0(7)
C(1) N(1) C(3) O(1) -5.5(6)
C(1) N(1) C(3) C(4) 172.8(4)
C(3) N(1) C(1) C(2) -168.1(4)
Co(1) N(2) C(2) O(2) -179.1(4)
Co(1) N(2) C(2) C(1) 0.3(6)
Co(1) N(2) C(8) C(9) 32.3(5)
C(2) N(2) C(8) C(9) -154.3(4)
C(8) N(2) C(2) O(2) 7.3(8)
C(8) N(2) C(2) C(1) -173.3(4)
N(1) C(1) C(2) O(2) 176.1(5)
N(1) C(1) C(2) N(2) -3.2(6)
O(1) C(3) C(4) C(5) -136.3(4)
N(1) C(3) C(4) C(5) 45.4(6)
C(3) C(4) C(5) S(1) -67.9(4)
C(3) C(4) C(5) C(6) 53.9(5)
C(3) C(4) C(5) C(7) 176.0(4)
N(2) C(8) C(9) S(2) -41.6(4)
N(2) C(8) C(9) C(10) -158.9(4)
N(2) C(8) C(9) C(11) 77.7(5)
